data_2107123
loop_
_publ_author_name
'Persson, K.'
'Holmberg, B.'

_publ_section_title
;
 The Structure of Silver Fluoride Iodide Hydrate Ag7 I2 F5 (H2 O)2.5
;
_journal_name_full 'Acta Crystallographica B (24,1968-38,1982)'
_journal_page_first 1065
_journal_page_last 1070
_journal_volume 38
_journal_year 1982
_chemical_formula_sum 'Ag7 F5 H5 I2 O2.5'
_chemical_name_systematic 'Ag7 I2 F5 (H2 O)2.5'
_space_group_IT_number 14
_symmetry_space_group_name_Hall '-P 2yn'
_symmetry_space_group_name_H-M 'P 1 21/n 1'
_cell_angle_alpha 90
_cell_angle_beta 91.287
_cell_angle_gamma 90
_cell_formula_units_Z 4
_cell_length_a 7.4061
_cell_length_b 17.8298
_cell_length_c 9.3628
_cell_volume 1236.039
_citation_journal_id_ASTM ACBCAR
_cod_data_source_file Persson_ACBCAR_1982_1725.cif
_cod_data_source_block H5Ag7F5I2O2.5
_cod_original_sg_symbol_Hall '-P 2ybc (x-z,y,z)'
_cod_original_formula_sum 'H5 Ag7 F5 I2 O2.5'
_cod_database_code 2107123

loop_
_symmetry_equiv_pos_as_xyz
x,y,z
-x+1/2,y+1/2,-z+1/2
-x,-y,-z
x-1/2,-y-1/2,z-1/2

loop_
_atom_site_label
_atom_site_type_symbol
_atom_site_fract_x
_atom_site_fract_y
_atom_site_fract_z
_atom_site_occupancy
_atom_site_U_iso_or_equiv
Ag1 Ag+1 0.18255 0.21212 0.49992 1 0.0
Ag6 Ag+1 0.56935 0.16243 0.31257 1 0.0
H4 H+1 0.605 0.4424 0.454 1 0.0
Ag4 Ag+1 0.96388 0.16636 0.22064 1 0.0
F5 F-1 0.36817 0.56409 0.37566 1 0.0
H2 H+1 0.151 0.5514 0.115 1 0.0
H1 H+1 0.239 0.5252 0.267 1 0.0
F3 F-1 0.48605 0.73974 0.48296 1 0.0
Ag3 Ag+1 0.94382 0.16017 0.79394 1 0.0
F1 F-1 0.21393 0.71943 0.24651 1 0.0
F4 F-1 0.85117 0.40253 0.04001 1 0.0
Ag7 Ag+1 0.83727 0.48997 0.2366 1 0.0
Ag2 Ag+1 0.82933 0.28453 0.50147 1 0.0
H3 H+1 0.515 0.4867 0.375 1 0.0
I2 I-1 0.12311 0.38224 0.48381 1 0.0
O3 O-2 0.8626 0.4646 0.4321 0.5 0.0
O1 O-2 0.10989 0.53184 0.19527 1 0.0
F2 F-1 0.73922 0.28126 0.2537 1 0.0
I1 I-1 0.86952 0.1073 0.48787 1 0.0
Ag5 Ag+1 0.5588 0.15844 0.69402 1 0.0
O2 O-2 0.59309 0.45531 0.35555 1 0.0
